data_2104013
loop_
_publ_author_name
'Cowan, John A.'
'Howard, Judith A. K.'
'McIntyre, Garry J.'
'Lo, Samuel M.-F.'
'Williams, Ian D.'

_publ_section_title
;
 Variable-temperature neutron diffraction studies of the short, strong
 N&#x00B7;&#x00B7;&#x00B7;O hydrogen bonds in the 1:2 co-crystal of
 benzene-1,2,4,5-tetracarboxylic acid and 4,4'-bipyridyl
;
_journal_issue 6
_journal_name_full 'Acta Crystallographica Section B'
_journal_page_first 794
_journal_page_last 801
_journal_paper_doi 10.1107/S0108768103024984
_journal_volume 59
_journal_year 2003
_chemical_formula_sum 'C30 H22 N4 O8'
_chemical_formula_weight 566.52
_chemical_name_systematic
;
 ?
;
_space_group_IT_number 2
_symmetry_cell_setting triclinic
_symmetry_space_group_name_Hall '-P 1'
_symmetry_space_group_name_H-M 'P -1'
_atom_sites_solution_hydrogens difmap
_atom_sites_solution_primary direct
_atom_sites_solution_secondary difmap
_audit_creation_method SHELXL-97
_cell_angle_alpha 65.256(4)
_cell_angle_beta 72.687(4)
_cell_angle_gamma 77.052(4)
_cell_formula_units_Z 1
_cell_length_a 7.357(2)
_cell_length_b 9.587(3)
_cell_length_c 10.147(3)
_cell_measurement_reflns_used 1690
_cell_measurement_temperature 30(2)
_cell_measurement_theta_max 27.74
_cell_measurement_theta_min 11.97
_cell_volume 616.4(3)
_computing_cell_refinement 'SAINT (Bruker, 1998)'
_computing_data_collection 'SMART (Bruker, 1998)'
_computing_data_reduction 'SAINT (Bruker, 1998)'
_computing_structure_refinement 'SHELXL-97 (Sheldrick, 1997)'
_computing_structure_solution 'SHELXS-97 (Sheldrick, 1990)'
_diffrn_ambient_temperature 30(2)
_diffrn_measured_fraction_theta_full 0.889
_diffrn_measured_fraction_theta_max 0.889
_diffrn_measurement_device_type 'Bruker SMART-CCD'
_diffrn_measurement_method 'omega scans'
_diffrn_radiation_monochromator graphite
_diffrn_radiation_source 'fine-focus sealed tube'
_diffrn_radiation_type MoK\a
_diffrn_radiation_wavelength 0.71073
_diffrn_reflns_av_R_equivalents 0.0380
_diffrn_reflns_av_sigmaI/netI 0.0322
_diffrn_reflns_limit_h_max 9
_diffrn_reflns_limit_h_min -9
_diffrn_reflns_limit_k_max 12
_diffrn_reflns_limit_k_min -12
_diffrn_reflns_limit_l_max 12
_diffrn_reflns_limit_l_min -12
_diffrn_reflns_number 5958
_diffrn_reflns_theta_full 27.62
_diffrn_reflns_theta_max 27.62
_diffrn_reflns_theta_min 2.27
_diffrn_standards_number 0
_exptl_absorpt_coefficient_mu 0.113
_exptl_absorpt_correction_type none
_exptl_crystal_colour colourless
_exptl_crystal_density_diffrn 1.526
_exptl_crystal_density_meas ?
_exptl_crystal_density_method .
_exptl_crystal_description block
_exptl_crystal_F_000 294
_exptl_crystal_size_max 0.5
_exptl_crystal_size_mid 0.35
_exptl_crystal_size_min 0.15
_refine_diff_density_max 0.345
_refine_diff_density_min -0.227
_refine_ls_extinction_coef 0.013(3)
_refine_ls_extinction_expression Fc^*^=kFc[1+0.001xFc^2^\l^3^/sin(2\q)]^-1/4^
_refine_ls_extinction_method SHELXL
_refine_ls_goodness_of_fit_ref 1.657
_refine_ls_hydrogen_treatment refall
_refine_ls_matrix_type full
_refine_ls_number_parameters 235
_refine_ls_number_reflns 2549
_refine_ls_number_restraints 0
_refine_ls_restrained_S_all 1.657
_refine_ls_R_factor_all 0.0431
_refine_ls_R_factor_gt 0.0339
_refine_ls_shift/su_max 0.000
_refine_ls_shift/su_mean 0.000
_refine_ls_structure_factor_coef Fsqd
_refine_ls_weighting_details 'calc w=1/[\s^2^(Fo^2^)+(0.0300P)^2^+0.0000P] where P=(Fo^2^+2Fc^2^)/3'
_refine_ls_weighting_scheme calc
_refine_ls_wR_factor_gt 0.0866
_refine_ls_wR_factor_ref 0.0889
_reflns_number_gt 2126
_reflns_number_total 2549
_reflns_threshold_expression >2sigma(I)
_cod_data_source_file bs5001.cif
_cod_data_source_block hex30x
_cod_depositor_comments
;
The following automatic conversions were performed:
'_symmetry_cell_setting' value 'Triclinic' changed to 'triclinic'
according to '/home/saulius/struct/CIF-dictionaries/cif_core.dic'
dictionary named 'cif_core.dic' version 2.4.1 from 2010-06-29.

Automatic conversion script
Id: cif_fix_enum 1527 2010-12-29 10:47:43Z saulius 

The following automatic conversions were performed:

'_symmetry_cell_setting' value 'Triclinic' changed to 'triclinic'
according to /home/saulius/struct/CIF-dictionaries/cif_core.dic
dictionary named 'cif_core.dic' version 2.4.1 from 2010-06-29.

Automatic conversion script
Id: cif_fix_values 1715 2011-07-08 13:25:40Z adriana 
;
_cod_original_sg_symbol_H-M P-1
_cod_database_code 2104013
_cod_database_fobs_code 2104013

loop_
_symmetry_equiv_pos_as_xyz
'x, y, z'
'-x, -y, -z'

loop_
_atom_site_label
_atom_site_fract_x
_atom_site_fract_y
_atom_site_fract_z
_atom_site_U_iso_or_equiv
_atom_site_adp_type
_atom_site_calc_flag
_atom_site_occupancy
_atom_site_type_symbol
C1 0.58628(18) 0.58045(14) -0.14876(13) 0.0110(3) Uani d 1 C
C10 0.67364(18) 0.67962(15) -0.30729(14) 0.0110(3) Uani d 1 C
O11 0.62539(13) 0.81828(10) -0.35663(10) 0.0142(2) Uani d 1 O
O12 0.80279(12) 0.60285(10) -0.38178(10) 0.0126(2) Uani d 1 O
C2 0.39158(18) 0.55949(14) -0.10827(14) 0.0115(3) Uani d 1 C
C20 0.27494(18) 0.61849(14) -0.22590(14) 0.0113(3) Uani d 1 C
O21 0.10389(13) 0.66758(10) -0.19559(10) 0.0142(2) Uani d 1 O
O22 0.37066(13) 0.60893(10) -0.35071(9) 0.0135(2) Uani d 1 O
H2 0.820(3) 0.666(2) -0.490(2) 0.063(7) Uiso d 1 H
C3 0.30654(19) 0.47936(14) 0.04044(14) 0.0112(3) Uani d 1 C
H3 0.174(2) 0.4655(16) 0.0667(16) 0.012(4) Uiso d 1 H
N1 0.28515(15) 0.77398(12) -0.59822(12) 0.0119(2) Uani d 1 N
H1 0.309(3) 0.702(2) -0.481(2) 0.057(6) Uiso d 1 H
C11 0.35504(18) 0.71648(15) -0.70591(14) 0.0126(3) Uani d 1 C
H11 0.421(2) 0.6135(17) -0.6806(16) 0.010(3) Uiso d 1 H
C12 0.33640(18) 0.80494(15) -0.85034(15) 0.0127(3) Uani d 1 C
H12 0.391(2) 0.7556(18) -0.9235(17) 0.017(4) Uiso d 1 H
C13 0.24500(18) 0.95646(15) -0.88697(14) 0.0115(3) Uani d 1 C
C14 0.17579(18) 1.01331(15) -0.77263(14) 0.0129(3) Uani d 1 C
H14 0.113(2) 1.1128(18) -0.7893(16) 0.013(4) Uiso d 1 H
C15 0.19959(18) 0.91909(15) -0.63026(14) 0.0128(3) Uani d 1 C
H15 0.159(2) 0.9551(16) -0.5478(16) 0.013(4) Uiso d 1 H
C21 0.27741(18) 1.09086(15) -1.30019(14) 0.0126(3) Uani d 1 C
H21 0.328(2) 1.0541(16) -1.3816(16) 0.012(4) Uiso d 1 H
C22 0.30112(18) 0.99866(15) -1.15749(14) 0.0127(3) Uani d 1 C
H22 0.376(2) 0.8999(17) -1.1445(15) 0.009(3) Uiso d 1 H
C23 0.22327(18) 1.05401(15) -1.04257(14) 0.0111(3) Uani d 1 C
C24 0.12511(18) 1.20308(15) -1.07942(14) 0.0125(3) Uani d 1 C
H24 0.065(2) 1.2487(16) -1.0073(15) 0.009(3) Uiso d 1 H
C25 0.10877(18) 1.28843(15) -1.22582(14) 0.0125(3) Uani d 1 C
H25 0.0398(19) 1.3925(16) -1.2530(15) 0.009(3) Uiso d 1 H
N2 0.18216(15) 1.23362(13) -1.33515(12) 0.0125(2) Uani d 1 N

loop_
_atom_site_aniso_label
_atom_site_aniso_U_11
_atom_site_aniso_U_22
_atom_site_aniso_U_33
_atom_site_aniso_U_12
_atom_site_aniso_U_13
_atom_site_aniso_U_23
C1 0.0145(6) 0.0081(6) 0.0108(6) 0.0004(5) -0.0028(5) -0.0050(5)
C10 0.0102(6) 0.0133(7) 0.0115(6) -0.0020(5) -0.0050(5) -0.0046(5)
O11 0.0178(5) 0.0114(5) 0.0116(4) -0.0010(4) -0.0038(4) -0.0028(4)
O12 0.0130(5) 0.0141(5) 0.0089(4) -0.0001(4) -0.0019(4) -0.0040(4)
C2 0.0136(6) 0.0100(6) 0.0121(6) 0.0017(5) -0.0042(5) -0.0059(5)
C20 0.0143(6) 0.0084(6) 0.0117(6) -0.0020(5) -0.0037(5) -0.0034(5)
O21 0.0125(5) 0.0159(5) 0.0139(5) 0.0005(4) -0.0037(4) -0.0059(4)
O22 0.0145(5) 0.0156(5) 0.0096(4) 0.0007(4) -0.0036(4) -0.0047(4)
C3 0.0115(6) 0.0099(6) 0.0132(6) -0.0005(5) -0.0031(5) -0.0055(5)
N1 0.0116(6) 0.0128(6) 0.0114(5) -0.0024(4) -0.0036(5) -0.0036(4)
C11 0.0122(6) 0.0126(7) 0.0136(6) -0.0013(5) -0.0045(5) -0.0044(5)
C12 0.0115(6) 0.0150(7) 0.0133(6) -0.0021(5) -0.0026(5) -0.0068(5)
C13 0.0084(6) 0.0140(7) 0.0117(6) -0.0032(5) -0.0028(5) -0.0032(5)
C14 0.0120(6) 0.0118(7) 0.0144(7) -0.0008(5) -0.0034(5) -0.0046(5)
C15 0.0125(6) 0.0141(7) 0.0122(6) -0.0013(5) -0.0030(5) -0.0053(5)
C21 0.0128(6) 0.0146(7) 0.0108(6) -0.0017(5) -0.0032(5) -0.0048(5)
C22 0.0121(6) 0.0120(7) 0.0132(6) -0.0012(5) -0.0028(5) -0.0042(5)
C23 0.0091(6) 0.0136(7) 0.0107(6) -0.0039(5) -0.0021(5) -0.0036(5)
C24 0.0115(6) 0.0151(7) 0.0121(6) -0.0018(5) -0.0024(5) -0.0063(5)
C25 0.0108(6) 0.0119(7) 0.0141(6) -0.0010(5) -0.0029(5) -0.0043(5)
N2 0.0113(5) 0.0139(6) 0.0123(5) -0.0023(4) -0.0028(4) -0.0044(4)

loop_
_atom_type_symbol
_atom_type_description
_atom_type_scat_dispersion_real
_atom_type_scat_dispersion_imag
_atom_type_scat_source
C C 0.0033 0.0016 'International Tables Vol C Tables 4.2.6.8 and 6.1.1.4'
H H 0.0000 0.0000 'International Tables Vol C Tables 4.2.6.8 and 6.1.1.4'
N N 0.0061 0.0033 'International Tables Vol C Tables 4.2.6.8 and 6.1.1.4'
O O 0.0106 0.0060 'International Tables Vol C Tables 4.2.6.8 and 6.1.1.4'

loop_
_geom_angle_atom_site_label_1
_geom_angle_atom_site_label_2
_geom_angle_atom_site_label_3
_geom_angle_site_symmetry_1
_geom_angle_site_symmetry_3
_geom_angle
C3 C1 C2 2_665 . 119.96(12)
C3 C1 C10 2_665 . 120.36(12)
C2 C1 C10 . . 119.47(11)
O11 C10 O12 . . 125.13(12)
O11 C10 C1 . . 120.63(11)
O12 C10 C1 . . 114.24(11)
C10 O12 H2 . . 108.7(12)
C3 C2 C1 . . 119.61(11)
C3 C2 C20 . . 119.81(12)
C1 C2 C20 . . 120.55(11)
O21 C20 O22 . . 126.45(11)
O21 C20 C2 . . 119.90(11)
O22 C20 C2 . . 113.64(11)
C20 O22 H1 . . 120.1(8)
C2 C3 C1 . 2_665 120.43(12)
C2 C3 H3 . . 118.9(8)
C1 C3 H3 2_665 . 120.7(8)
C15 N1 C11 . . 120.20(11)
C15 N1 H1 . . 119.9(10)
C11 N1 H1 . . 119.8(10)
N1 C11 C12 . . 120.70(12)
N1 C11 H11 . . 118.4(8)
C12 C11 H11 . . 120.9(8)
C11 C12 C13 . . 120.47(12)
C11 C12 H12 . . 116.4(9)
C13 C12 H12 . . 123.1(9)
C14 C13 C12 . . 117.36(11)
C14 C13 C23 . . 121.35(11)
C12 C13 C23 . . 121.29(11)
C15 C14 C13 . . 119.40(12)
C15 C14 H14 . . 118.9(9)
C13 C14 H14 . . 121.7(9)
N1 C15 C14 . . 121.85(12)
N1 C15 H15 . . 115.7(8)
C14 C15 H15 . . 122.4(8)
N2 C21 C22 . . 123.01(12)
N2 C21 H21 . . 115.9(8)
C22 C21 H21 . . 121.1(8)
C21 C22 C23 . . 119.65(12)
C21 C22 H22 . . 116.8(8)
C23 C22 H22 . . 123.5(8)
C22 C23 C24 . . 117.23(11)
C22 C23 C13 . . 120.85(12)
C24 C23 C13 . . 121.91(11)
C25 C24 C23 . . 119.47(12)
C25 C24 H24 . . 117.9(8)
C23 C24 H24 . . 122.6(8)
N2 C25 C24 . . 122.88(12)
N2 C25 H25 . . 116.8(8)
C24 C25 H25 . . 120.3(8)
C21 N2 C25 . . 117.75(11)

loop_
_geom_bond_atom_site_label_1
_geom_bond_atom_site_label_2
_geom_bond_site_symmetry_2
_geom_bond_distance
C1 C3 2_665 1.3943(18)
C1 C2 . 1.4038(19)
C1 C10 . 1.5109(17)
C10 O11 . 1.2170(16)
C10 O12 . 1.3193(15)
O12 H2 . 0.99(2)
C2 C3 . 1.3934(18)
C2 C20 . 1.5192(17)
C20 O21 . 1.2350(15)
C20 O22 . 1.2828(15)
O22 H1 . 1.40(2)
C3 C1 2_665 1.3943(18)
C3 H3 . 0.957(15)
N1 C15 . 1.3372(16)
N1 C11 . 1.3435(16)
N1 H1 . 1.14(2)
C11 C12 . 1.3831(18)
C11 H11 . 0.962(14)
C12 C13 . 1.3999(18)
C12 H12 . 0.984(15)
C13 C14 . 1.3984(18)
C13 C23 . 1.4966(18)
C14 C15 . 1.3860(18)
C14 H14 . 0.931(15)
C15 H15 . 0.977(14)
C21 N2 . 1.3424(17)
C21 C22 . 1.3850(18)
C21 H21 . 0.973(14)
C22 C23 . 1.3977(17)
C22 H22 . 0.960(14)
C23 C24 . 1.3981(18)
C24 C25 . 1.3912(18)
C24 H24 . 0.954(14)
C25 N2 . 1.3425(16)
C25 H25 . 0.977(14)
